data_4101320
loop_
_publ_author_name
'Christensen, Christian A'
'Batsanov, Andrei S'
'Bryce, Martin R'

_publ_section_title
;
 Extreme conformational constraints in pi-extended tetrathiafulvalenes:
 unusual topologies and redox behavior of doubly and triply bridged
 cyclophanes.
;
_journal_issue 32
_journal_name_full 'Journal of the American Chemical Society'
_journal_page_first 10484
_journal_page_last 10490
_journal_paper_doi 10.1021/ja062358m
_journal_volume 128
_journal_year 2006
_chemical_formula_moiety 'C30 H28 S8,C7 H8'
_chemical_formula_sum 'C37 H36 S8'
_chemical_formula_weight 737.14
_chemical_name_systematic
; cis,cis-(4',4")(5',5")-bis(pentamethylenedithio)- 
{9,10-bis(1',3'-dithiol-2'-ylidene)anthracene}, 
toluene solvate 
;
_space_group_IT_number 15
_symmetry_cell_setting monoclinic
_symmetry_space_group_name_Hall '-C 2yc'
_symmetry_space_group_name_H-M 'C 1 2/c 1'
_atom_sites_solution_hydrogens geom
_atom_sites_solution_primary direct
_atom_sites_solution_secondary difmap
_audit_creation_method SHELXL-97
_cell_angle_alpha 90.00
_cell_angle_beta 113.14(1)
_cell_angle_gamma 90.00
_cell_formula_units_Z 4
_cell_length_a 17.1006(16)
_cell_length_b 12.3124(11)
_cell_length_c 18.1867(16)
_cell_measurement_reflns_used 919
_cell_measurement_temperature 100(2)
_cell_measurement_theta_max 24.7
_cell_measurement_theta_min 12.0
_cell_volume 3521.1(6)
_computing_cell_refinement 'SMART version 5.054 (Bruker, 1998)'
_computing_data_collection 'SMART version 5.054 (Bruker, 1998)'
_computing_data_reduction 'SAINT version 6.02A (Bruker, 2001)'
_computing_molecular_graphics 'SHELXTL version 6.12 (Bruker, 2001)'
_computing_publication_material 'SHELXTL version 6.12 (Bruker, 2001)'
_computing_structure_refinement 'SHELXTL version 6.12 (Bruker, 2001)'
_computing_structure_solution 'SHELXTL version 6.12 (Bruker, 2001)'
_diffrn_ambient_temperature 100(2)
_diffrn_detector_area_resol_mean 8
_diffrn_measured_fraction_theta_full 0.957
_diffrn_measured_fraction_theta_max 0.957
_diffrn_measurement_device_type 'Siemens SMART 1K CCD area detector'
_diffrn_measurement_method '\w scans'
_diffrn_radiation_monochromator graphite
_diffrn_radiation_source 'fine-focus sealed tube'
_diffrn_radiation_type MoK\a
_diffrn_radiation_wavelength 0.71073
_diffrn_reflns_av_R_equivalents 0.0374
_diffrn_reflns_av_sigmaI/netI 0.0244
_diffrn_reflns_limit_h_max 23
_diffrn_reflns_limit_h_min -23
_diffrn_reflns_limit_k_max 16
_diffrn_reflns_limit_k_min -16
_diffrn_reflns_limit_l_max 23
_diffrn_reflns_limit_l_min -22
_diffrn_reflns_number 20649
_diffrn_reflns_theta_full 29.00
_diffrn_reflns_theta_max 29.00
_diffrn_reflns_theta_min 2.10
_diffrn_standards_number 0
_exptl_absorpt_coefficient_mu 0.534
_exptl_absorpt_correction_T_max 0.9303
_exptl_absorpt_correction_T_min 0.8575
_exptl_absorpt_correction_type integration
_exptl_absorpt_process_details 'XPREP (SHELXTL,1997), R(int)=0.054 before correction'
_exptl_crystal_colour yellow
_exptl_crystal_density_diffrn 1.391
_exptl_crystal_density_method 'not measured'
_exptl_crystal_description block
_exptl_crystal_F_000 1544
_exptl_crystal_size_max 0.32
_exptl_crystal_size_mid 0.18
_exptl_crystal_size_min 0.16
_refine_diff_density_max 0.434
_refine_diff_density_min -0.454
_refine_diff_density_rms 0.071
_refine_ls_extinction_method none
_refine_ls_goodness_of_fit_ref 1.147
_refine_ls_hydrogen_treatment constr
_refine_ls_matrix_type full
_refine_ls_number_parameters 239
_refine_ls_number_reflns 4493
_refine_ls_number_restraints 4
_refine_ls_restrained_S_all 1.148
_refine_ls_R_factor_all 0.0492
_refine_ls_R_factor_gt 0.0418
_refine_ls_shift/su_max 0.001
_refine_ls_shift/su_mean 0.000
_refine_ls_structure_factor_coef Fsqd
_refine_ls_weighting_details 'calc w=1/[\s^2^(Fo^2^)+(0.0376P)^2^+5.7584P] where P=(Fo^2^+2Fc^2^)/3'
_refine_ls_weighting_scheme calc
_refine_ls_wR_factor_gt 0.0969
_refine_ls_wR_factor_ref 0.1011
_reflns_number_gt 3894
_reflns_number_total 4493
_reflns_threshold_expression I>2\s(I)
_cod_data_source_file ja062358msi20060406_091335.cif
_cod_data_source_block (15.PhMe)
_cod_depositor_comments
;
The following automatic conversions were performed:
'_symmetry_cell_setting' value 'Monoclinic' changed to 'monoclinic'
according to '/home/saulius/struct/CIF-dictionaries/cif_core.dic'
dictionary named 'cif_core.dic' version 2.4.1 from 2010-06-29.

Automatic conversion script
Id: cif_fix_enum 1527 2010-12-29 10:47:43Z saulius 
;
_cod_original_sg_symbol_H-M 'C2/c  '
_cod_database_code 4101320

loop_
_symmetry_equiv_pos_as_xyz
'x, y, z'
'-x, y, -z+1/2'
'x+1/2, y+1/2, z'
'-x+1/2, y+1/2, -z+1/2'
'-x, -y, -z'
'x, -y, z-1/2'
'-x+1/2, -y+1/2, -z'
'x+1/2, -y+1/2, z-1/2'

loop_
_atom_site_label
_atom_site_type_symbol
_atom_site_fract_x
_atom_site_fract_y
_atom_site_fract_z
_atom_site_U_iso_or_equiv
_atom_site_adp_type
_atom_site_occupancy
_atom_site_symmetry_multiplicity
_atom_site_calc_flag
_atom_site_refinement_flags
_atom_site_disorder_assembly
_atom_site_disorder_group
S1 S 0.29754(3) 0.63477(4) 0.11060(3) 0.02248(12) Uani 1 1 d . A .
S2 S 0.32949(3) 0.62876(4) 0.29081(3) 0.02225(12) Uani 1 1 d . . .
S3 S 0.2449(6) 0.3954(6) 0.0869(4) 0.0305(9) Uani 0.50 1 d PD A 1
S4 S 0.2777(5) 0.3875(5) 0.2807(4) 0.0297(8) Uani 0.50 1 d PD . 1
S5 S 0.2402(6) 0.4093(6) 0.0704(4) 0.0305(9) Uani 0.50 1 d PD A 2
S6 S 0.2829(5) 0.4024(5) 0.2985(4) 0.0297(8) Uani 0.50 1 d PD . 2
C1 C 0.39688(11) 0.82866(16) 0.08123(12) 0.0248(4) Uani 1 1 d . . .
H1 H 0.3369 0.8285 0.0650 0.030 Uiso 1 1 d R . .
C2 C 0.42882(13) 0.86284(18) 0.02339(13) 0.0315(5) Uani 1 1 d . . .
H2 H 0.3923 0.8852 -0.0289 0.038 Uiso 1 1 d R . .
C3 C 0.51099(13) 0.86241(18) 0.04667(14) 0.0323(5) Uani 1 1 d . . .
H3 H 0.5371 0.8841 0.0116 0.039 Uiso 1 1 d R . .
C4 C 0.56165(11) 0.82786(16) 0.12685(12) 0.0254(4) Uani 1 1 d . . .
H4 H 0.6216 0.8282 0.1424 0.031 Uiso 1 1 d R . .
C5 C 0.53084(10) 0.79317(14) 0.18549(11) 0.0182(3) Uani 1 1 d . . .
C6 C 0.44700(10) 0.79347(14) 0.16224(11) 0.0176(3) Uani 1 1 d . . .
C7 C 0.41867(9) 0.75689(13) 0.22770(11) 0.0159(3) Uani 1 1 d . . .
C8 C 0.35695(10) 0.68731(14) 0.21168(10) 0.0160(3) Uani 1 1 d . . .
C9 C 0.27909(10) 0.50978(15) 0.15070(13) 0.0248(4) Uani 1 1 d D . .
C10 C 0.29434(10) 0.50716(15) 0.23406(13) 0.0240(4) Uani 1 1 d D A .
C11 C 0.3256(7) 0.3851(11) 0.0491(5) 0.0283(16) Uani 0.50 1 d PD A 1
H11A H 0.3168 0.3164 0.0186 0.037 Uiso 0.50 1 d PR A 1
H11B H 0.3278 0.4452 0.0137 0.037 Uiso 0.50 1 d PR A 1
C12 C 0.4074(9) 0.3771(11) 0.1215(5) 0.0269(16) Uani 0.50 1 d P A 1
H12A H 0.4155 0.4433 0.1546 0.035 Uiso 0.50 1 d PR A 1
H12B H 0.4087 0.3129 0.1547 0.035 Uiso 0.50 1 d PR A 1
C13 C 0.4745(5) 0.3683(6) 0.0879(5) 0.0292(12) Uani 0.50 1 d P A 1
H13A H 0.4719 0.4307 0.0526 0.038 Uiso 0.50 1 d PR A 1
H13B H 0.4690 0.3000 0.0575 0.038 Uiso 0.50 1 d PR A 1
C14 C 0.5561(7) 0.3703(9) 0.1633(5) 0.0252(14) Uani 0.50 1 d P A 1
H14A H 0.5580 0.4347 0.1965 0.033 Uiso 0.50 1 d PR A 1
H14B H 0.5609 0.3040 0.1955 0.033 Uiso 0.50 1 d PR A 1
C15 C 0.6261(5) 0.3746(7) 0.1337(5) 0.0285(13) Uani 0.50 1 d PD . 1
H15A H 0.6149 0.4341 0.0943 0.037 Uiso 0.50 1 d PR . 1
H15B H 0.6280 0.3055 0.1066 0.037 Uiso 0.50 1 d PR . 1
C16 C 0.3161(7) 0.4032(10) 0.0250(6) 0.0283(16) Uani 0.50 1 d PD A 2
H16A H 0.3029 0.3449 -0.0155 0.037 Uiso 0.50 1 d PR A 2
H16B H 0.3149 0.4743 -0.0008 0.037 Uiso 0.50 1 d PR A 2
C17 C 0.4012(8) 0.3848(12) 0.0956(5) 0.0269(16) Uani 0.50 1 d P A 2
H17A H 0.4087 0.4371 0.1392 0.035 Uiso 0.50 1 d PR A 2
H17B H 0.4031 0.3103 0.1168 0.035 Uiso 0.50 1 d PR A 2
C18 C 0.4684(5) 0.4007(6) 0.0648(5) 0.0292(12) Uani 0.50 1 d P A 2
H18A H 0.4659 0.4742 0.0418 0.038 Uiso 0.50 1 d PR A 2
H18B H 0.4636 0.3460 0.0234 0.038 Uiso 0.50 1 d PR A 2
C19 C 0.5494(7) 0.3846(9) 0.1373(5) 0.0252(14) Uani 0.50 1 d P A 2
H19A H 0.5527 0.4377 0.1793 0.033 Uiso 0.50 1 d PR A 2
H19B H 0.5521 0.3104 0.1591 0.033 Uiso 0.50 1 d PR A 2
C20 C 0.6185(5) 0.4023(7) 0.1102(5) 0.0285(13) Uani 0.50 1 d PD . 2
H20A H 0.6139 0.4742 0.0844 0.037 Uiso 0.50 1 d PR . 2
H20B H 0.6196 0.3450 0.0724 0.037 Uiso 0.50 1 d PR . 2
C1S C 0.5383(2) 0.0874(3) 0.2677(3) 0.0294(9) Uani 0.50 1 d P . 1
C2S C 0.50606(15) 0.0886(2) 0.18366(16) 0.0407(6) Uani 1 1 d . . .
H2S H 0.5450 0.0868 0.1574 0.049 Uiso 0.50 1 d PR . 1
H6S H 0.4966 0.0727 0.1204 0.049 Uiso 0.50 1 d PR . 2
C3S C 0.4194(3) 0.0919(4) 0.1380(3) 0.0405(11) Uani 0.50 1 d P . 1
H3S H 0.3947 0.0953 0.0807 0.049 Uiso 0.50 1 d PR . 1
C4S C 0.37186(14) 0.0892(2) 0.18574(18) 0.0432(6) Uani 1 1 d . . 1
H4S H 0.3111 0.0862 0.1589 0.052 Uiso 0.50 1 d PR . 1
H7S H 0.3425 0.0080 0.1832 0.065 Uiso 0.50 1 d PR . 2
H8S H 0.3455 0.1406 0.2085 0.065 Uiso 0.50 1 d PR . 2
H9S H 0.3617 0.1127 0.1324 0.065 Uiso 0.50 1 d PR . 2
C5S C 0.4062(3) 0.0914(4) 0.2703(4) 0.0463(13) Uani 0.50 1 d P . 1
H5S H 0.3679 0.0949 0.2972 0.056 Uiso 0.50 1 d PR . 1

loop_
_atom_site_aniso_label
_atom_site_aniso_U_11
_atom_site_aniso_U_22
_atom_site_aniso_U_33
_atom_site_aniso_U_23
_atom_site_aniso_U_13
_atom_site_aniso_U_12
S1 0.01285(19) 0.0252(2) 0.0241(2) 0.00001(18) 0.00155(16) -0.00448(15)
S2 0.0156(2) 0.0253(2) 0.0294(3) 0.00083(18) 0.01261(18) -0.00203(16)
S3 0.0162(8) 0.0251(15) 0.051(2) -0.0119(14) 0.0135(16) -0.0103(10)
S4 0.0182(7) 0.0202(14) 0.054(2) 0.0071(12) 0.0180(15) -0.0031(8)
S5 0.0162(8) 0.0251(15) 0.051(2) -0.0119(14) 0.0135(16) -0.0103(10)
S6 0.0182(7) 0.0202(14) 0.054(2) 0.0071(12) 0.0180(15) -0.0031(8)
C1 0.0139(7) 0.0237(9) 0.0316(11) 0.0089(8) 0.0035(7) -0.0007(7)
C2 0.0229(9) 0.0352(11) 0.0310(11) 0.0159(9) 0.0047(8) 0.0003(8)
C3 0.0257(9) 0.0361(11) 0.0368(12) 0.0160(9) 0.0142(9) -0.0013(8)
C4 0.0156(8) 0.0258(9) 0.0355(11) 0.0087(8) 0.0107(7) -0.0013(7)
C5 0.0123(7) 0.0152(8) 0.0255(9) 0.0031(7) 0.0056(6) -0.0009(6)
C6 0.0116(7) 0.0152(8) 0.0240(9) 0.0037(7) 0.0048(6) 0.0001(6)
C7 0.0082(6) 0.0142(7) 0.0236(9) 0.0011(6) 0.0045(6) 0.0025(5)
C8 0.0097(6) 0.0166(8) 0.0211(9) 0.0008(6) 0.0053(6) 0.0012(6)
C9 0.0107(7) 0.0192(8) 0.0432(12) -0.0048(8) 0.0092(7) -0.0047(6)
C10 0.0104(7) 0.0182(8) 0.0451(12) 0.0033(8) 0.0128(7) -0.0016(6)
C11 0.016(2) 0.036(4) 0.031(5) -0.014(3) 0.008(3) -0.0067(19)
C12 0.0192(19) 0.031(2) 0.034(5) -0.004(4) 0.014(4) -0.0033(14)
C13 0.0203(14) 0.032(3) 0.039(4) -0.011(2) 0.016(2) -0.004(2)
C14 0.0196(18) 0.026(3) 0.034(5) -0.005(3) 0.015(4) -0.0032(17)
C15 0.0172(15) 0.033(4) 0.036(4) -0.012(2) 0.011(2) 0.0003(19)
C16 0.016(2) 0.036(4) 0.031(5) -0.014(3) 0.008(3) -0.0067(19)
C17 0.0192(19) 0.031(2) 0.034(5) -0.004(4) 0.014(4) -0.0033(14)
C18 0.0203(14) 0.032(3) 0.039(4) -0.011(2) 0.016(2) -0.004(2)
C19 0.0196(18) 0.026(3) 0.034(5) -0.005(3) 0.015(4) -0.0032(17)
C20 0.0172(15) 0.033(4) 0.036(4) -0.012(2) 0.011(2) 0.0003(19)
C1S 0.0204(17) 0.0191(18) 0.051(3) 0.0014(17) 0.0162(17) 0.0037(14)
C2S 0.0361(12) 0.0407(13) 0.0537(15) 0.0111(11) 0.0268(11) 0.0060(10)
C3S 0.024(2) 0.044(3) 0.051(3) 0.009(2) 0.013(2) 0.0014(18)
C4S 0.0217(10) 0.0369(13) 0.0688(18) -0.0057(12) 0.0154(11) -0.0075(9)
C5S 0.035(2) 0.050(3) 0.068(4) -0.020(3) 0.036(3) -0.012(2)

loop_
_atom_type_symbol
_atom_type_description
_atom_type_scat_dispersion_real
_atom_type_scat_dispersion_imag
_atom_type_scat_source
C C 0.0033 0.0016 'International Tables Vol C Tables 4.2.6.8 and 6.1.1.4'
H H 0.0000 0.0000 'International Tables Vol C Tables 4.2.6.8 and 6.1.1.4'
S S 0.1246 0.1234 'International Tables Vol C Tables 4.2.6.8 and 6.1.1.4'

loop_
_exptl_crystal_face_index_h
_exptl_crystal_face_index_k
_exptl_crystal_face_index_l
_exptl_crystal_face_perp_dist
-1.00 1.00 0.00 0.0800
1.00 -1.00 0.00 0.0800
1.00 1.00 0.00 0.0900
-1.00 -1.00 0.00 0.0900
0.00 0.00 1.00 0.1400
0.00 0.00 -1.00 0.1400
-1.00 -1.00 2.00 0.1500

loop_
_geom_angle_atom_site_label_1
_geom_angle_atom_site_label_2
_geom_angle_atom_site_label_3
_geom_angle
_geom_angle_site_symmetry_1
_geom_angle_site_symmetry_3
C9 S1 C8 90.68(9) . .
C10 S2 C8 90.45(9) . .
C11 S3 C9 101.8(6) . .
C15 S4 C10 103.1(4) 2_655 .
C16 S5 C9 107.1(6) . .
C10 S6 C20 107.0(4) . 2_655
C2 C1 C6 126.38(16) . .
C2 C1 H1 116.8 . .
C6 C1 H1 116.8 . .
C3 C2 C1 115.94(19) . .
C3 C2 H2 121.9 . .
C1 C2 H2 122.1 . .
C2 C3 C4 118.40(19) . .
C2 C3 H3 121.0 . .
C4 C3 H3 120.6 . .
C5 C4 C3 126.46(16) . .
C5 C4 H4 116.8 . .
C3 C4 H4 116.8 . .
C6 C5 C4 115.53(17) . .
C6 C5 C7 115.38(15) . 2_655
C4 C5 C7 129.08(15) . 2_655
C5 C6 C1 117.29(16) . .
C5 C6 C7 112.77(15) . .
C1 C6 C7 129.93(14) . .
C8 C7 C6 120.03(16) . .
C8 C7 C5 120.00(16) . 2_655
C6 C7 C5 119.67(14) . 2_655
C7 C8 S2 121.35(14) . .
C7 C8 S1 122.56(14) . .
S2 C8 S1 115.95(9) . .
C10 C9 S3 123.4(3) . .
C10 C9 S1 117.63(14) . .
S3 C9 S1 119.0(2) . .
C10 C9 S5 133.4(3) . .
S1 C9 S5 109.0(2) . .
C9 C10 S4 121.7(2) . .
C9 C10 S2 118.23(13) . .
S4 C10 S2 120.0(2) . .
C9 C10 S6 132.9(2) . .
S2 C10 S6 108.81(19) . .
C12 C11 S3 105.3(7) . .
C12 C11 H11A 108.6 . .
S3 C11 H11A 107.9 . .
C12 C11 H11B 111.0 . .
S3 C11 H11B 115.7 . .
H11A C11 H11B 108.1 . .
C13 C12 C11 104.2(7) . .
C13 C12 H12A 111.1 . .
C11 C12 H12A 109.8 . .
C13 C12 H12B 110.7 . .
C11 C12 H12B 112.2 . .
H12A C12 H12B 108.8 . .
C12 C13 C14 102.1(7) . .
C12 C13 H13A 111.2 . .
C14 C13 H13A 111.2 . .
C12 C13 H13B 111.6 . .
C14 C13 H13B 111.5 . .
H13A C13 H13B 109.1 . .
C15 C14 C13 104.9(6) . .
C15 C14 H14A 110.7 . .
C13 C14 H14A 111.1 . .
C15 C14 H14B 110.6 . .
C13 C14 H14B 110.7 . .
H14A C14 H14B 108.8 . .
C14 C15 S4 106.6(6) . 2_655
C14 C15 H15A 109.4 . .
S4 C15 H15A 114.7 2_655 .
C14 C15 H15B 109.6 . .
S4 C15 H15B 108.3 2_655 .
H15A C15 H15B 108.1 . .
C17 C16 S5 103.9(7) . .
C17 C16 H16A 112.4 . .
S5 C16 H16A 112.2 . .
C17 C16 H16B 111.3 . .
S5 C16 H16B 107.3 . .
H16A C16 H16B 109.5 . .
C18 C17 C16 106.7(6) . .
C18 C17 H17A 110.0 . .
C16 C17 H17A 110.9 . .
C18 C17 H17B 111.0 . .
C16 C17 H17B 109.8 . .
H17A C17 H17B 108.5 . .
C17 C18 C19 103.6(7) . .
C17 C18 H18A 111.7 . .
C19 C18 H18A 111.3 . .
C17 C18 H18B 110.7 . .
C19 C18 H18B 110.5 . .
H13A C18 H18B 100.0 . .
H18A C18 H18B 108.9 . .
C20 C19 C18 105.8(6) . .
C20 C19 H19A 110.6 . .
C18 C19 H19A 110.1 . .
C20 C19 H19B 110.8 . .
C18 C19 H19B 110.9 . .
H19A C19 H19B 108.7 . .
C19 C20 S6 105.6(6) . 2_655
C19 C20 H20A 111.6 . .
S6 C20 H20A 107.5 2_655 .
C19 C20 H20B 111.4 . .
S6 C20 H20B 111.4 2_655 .
H20A C20 H20B 109.2 . .
C1S C1S C5S 123.3(6) 2_655 2_655
C2S C1S C2S 128.3(3) 2_655 .
C2S C1S C4S 110.7(4) 2_655 2_655
C2S C1S C4S 120.9(3) . 2_655
C1S C2S C5S 110.4(3) 2_655 2_655
C3S C2S C1S 121.4(3) . .
C3S C2S H2S 119.4 . .
C1S C2S H2S 119.2 . .
C2S C3S C4S 111.8(4) . .
C2S C3S H3S 124.2 . .
C4S C3S H3S 124.0 . .
C3S C4S C5S 125.4(3) . .
C3S C4S H4S 117.5 . .
C5S C4S H4S 117.2 . .
C1S C4S H7S 111.9 2_655 .
C1S C4S H8S 109.3 2_655 .
H7S C4S H8S 109.3 . .
C1S C4S H9S 109.2 2_655 .
H7S C4S H9S 109.3 . .
H8S C4S H9S 107.9 . .
C2S C5S C4S 122.5(4) 2_655 .
C2S C5S H5S 118.8 2_655 .
C4S C5S H5S 118.7 . .

loop_
_geom_bond_atom_site_label_1
_geom_bond_atom_site_label_2
_geom_bond_distance
_geom_bond_site_symmetry_2
S1 C9 1.783(2) .
S1 C8 1.8335(18) .
S2 C10 1.783(2) .
S2 C8 1.8283(18) .
S3 C11 1.773(9) .
S3 C9 1.772(8) .
S4 C15 1.772(11) 2_655
S4 C10 1.778(7) .
S5 C16 1.794(9) .
S5 C9 1.828(8) .
S6 C10 1.804(7) .
S6 C20 1.844(11) 2_655
C1 C2 1.426(3) .
C1 C6 1.449(3) .
C1 H1 0.9499 .
C2 C3 1.299(3) .
C2 H2 0.9501 .
C3 C4 1.437(3) .
C3 H3 0.9500 .
C4 C5 1.428(3) .
C4 H4 0.9500 .
C5 C6 1.326(2) .
C5 C7 1.538(2) 2_655
C6 C7 1.519(2) .
C7 C8 1.300(2) .
C7 C5 1.538(2) 2_655
C9 C10 1.434(3) .
C11 C12 1.501(14) .
C11 H11A 0.9901 .
C11 H11B 0.9901 .
C12 C13 1.500(14) .
C12 H12A 0.9900 .
C12 H12B 0.9900 .
C13 C14 1.525(13) .
C13 H13A 0.9899 .
C13 H13B 0.9899 .
C14 C15 1.493(12) .
C14 H14A 0.9900 .
C14 H14B 0.9900 .
C15 S4 1.772(11) 2_655
C15 H15A 0.9898 .
C15 H15B 0.9899 .
C16 C17 1.532(14) .
C16 H16A 0.9901 .
C16 H16B 0.9899 .
C17 C18 1.477(13) .
C17 H17A 0.9900 .
C17 H17B 0.9900 .
C18 C19 1.503(12) .
C18 H18A 0.9899 .
C18 H18B 0.9900 .
C19 C20 1.465(12) .
C19 H19A 0.9899 .
C19 H19B 0.9900 .
C20 S6 1.844(11) 2_655
C20 H20A 0.9900 .
C20 H20B 0.9900 .
C1S C2S 1.374(5) 2_655
C1S C2S 1.406(6) .
C1S C4S 1.433(4) 2_655
C2S C3S 1.386(5) .
C2S C5S 1.402(6) 2_655
C2S H2S 0.9599 .
C2S H6S 1.1151 .
C3S C4S 1.403(5) .
C3S H3S 0.9601 .
C4S C5S 1.415(6) .
C4S H4S 0.9600 .
C4S H7S 1.1123 .
C4S H8S 0.9600 .
C4S H9S 0.9600 .
C5S H5S 0.9599 .

loop_
_geom_torsion_atom_site_label_1
_geom_torsion_atom_site_label_2
_geom_torsion_atom_site_label_3
_geom_torsion_atom_site_label_4
_geom_torsion
_geom_torsion_site_symmetry_2
_geom_torsion_site_symmetry_3
_geom_torsion_site_symmetry_4
C10 C9 S3 C11 -123.5(4) . . .
C9 S3 C11 C12 55.9(9) . . .
S3 C11 C12 C13 179.9(8) . . .
C11 C12 C13 C14 175.3(9) . . .
C12 C13 C14 C15 -173.7(8) . . .
C13 C14 C15 S4 10.6(17) . . 2
C14 C15 S4 C10 74(2) . 2 2
C15 S4 C10 C9 -98.2(2) 2 2 2
C10 C9 S5 C16 -127.2(4) . . .
C9 S5 C16 C17 52.3(9) . . .
S5 C16 C17 C18 -169.0(8) . . .
C16 C17 C18 C19 178.5(10) . . .
C17 C18 C19 C20 -178.6(9) . . .
C18 C19 C20 S6 22.8(18) . . 2
C19 C20 S6 C10 86(2) . 2 2
C20 S6 C10 C9 -93.4(3) 2 2 2
